data_4126935
loop_
_publ_author_name
'Guo, Minjie'
'Wang, Xuemei'
'Zhan, Caihong'
'Demay-Drouhard, Paul'
'Li, Wenjiao'
'Du, Ke'
'Olson, Mark A.'
'Zuilhof, Han'
'Sue, Andrew C.-H.'

_publ_section_title
;
 Rim-Differentiated C5-Symmetric Tiara-Pillar[5]arenes.
;
_journal_name_full 'Journal of the American Chemical Society'
_journal_paper_doi 10.1021/jacs.7b10767
_journal_year 2017
_chemical_formula_moiety 'C60 H70 O10, C6 H14'
_chemical_formula_sum 'C66 H84 O10'
_chemical_formula_weight 1037.33
_space_group_crystal_system orthorhombic
_space_group_IT_number 19
_space_group_name_Hall 'P 2ac 2ab'
_space_group_name_H-M_alt 'P 21 21 21'
_symmetry_space_group_name_Hall 'P 2ac 2ab'
_symmetry_space_group_name_H-M 'P 21 21 21'
_atom_sites_solution_hydrogens geom
_audit_creation_date 2017-06-02
_audit_creation_method
;
Olex2 1.2
(compiled 2017.03.28 svn.r3405 for OlexSys, GUI svn.r5337)
;
_audit_update_record
;
????
;
_cell_angle_alpha 90
_cell_angle_beta 90
_cell_angle_gamma 90
_cell_formula_units_Z 4
_cell_length_a 12.3445(10)
_cell_length_b 20.6410(15)
_cell_length_c 23.2546(18)
_cell_measurement_reflns_used 11439
_cell_measurement_temperature 133
_cell_measurement_theta_max 27.5
_cell_measurement_theta_min 3.1
_cell_volume 5925.3(8)
_computing_molecular_graphics 'Olex2 (Dolomanov et al., 2009)'
_computing_publication_material 'Olex2 (Dolomanov et al., 2009)'
_computing_structure_refinement 'XL (Sheldrick, 2008)'
_computing_structure_solution 'SHELXT 2014/5 (Sheldrick, 2014)'
_diffrn_ambient_temperature 133
_diffrn_measured_fraction_theta_full 0.997
_diffrn_measured_fraction_theta_max 0.988
_diffrn_measurement_device_type 'Rigaku Pilatus'
_diffrn_radiation_type MoK\a
_diffrn_radiation_wavelength 0.71073
_diffrn_reflns_av_R_equivalents 0.0513
_diffrn_reflns_av_unetI/netI 0.0366
_diffrn_reflns_Laue_measured_fraction_full 0.997
_diffrn_reflns_Laue_measured_fraction_max 0.988
_diffrn_reflns_limit_h_max 16
_diffrn_reflns_limit_h_min -16
_diffrn_reflns_limit_k_max 26
_diffrn_reflns_limit_k_min -26
_diffrn_reflns_limit_l_max 29
_diffrn_reflns_limit_l_min -29
_diffrn_reflns_number 76180
_diffrn_reflns_point_group_measured_fraction_full 0.998
_diffrn_reflns_point_group_measured_fraction_max 0.989
_diffrn_reflns_theta_full 25.242
_diffrn_reflns_theta_max 27.647
_diffrn_reflns_theta_min 3.088
_exptl_absorpt_coefficient_mu 0.077
_exptl_absorpt_correction_T_max 1.000
_exptl_absorpt_correction_T_min 0.709
_exptl_absorpt_correction_type multi-scan
_exptl_crystal_colour colourless
_exptl_crystal_colour_primary colourless
_exptl_crystal_density_diffrn 1.163
_exptl_crystal_description prism
_exptl_crystal_F_000 2240
_exptl_crystal_size_max 0.2
_exptl_crystal_size_mid 0.2
_exptl_crystal_size_min 0.2
_refine_diff_density_max 0.509
_refine_diff_density_min -0.218
_refine_diff_density_rms 0.037
_refine_ls_abs_structure_details
;
 Refined as a perfect inversion twin.
;
_refine_ls_abs_structure_Flack 0.5
_refine_ls_extinction_method none
_refine_ls_goodness_of_fit_ref 1.021
_refine_ls_hydrogen_treatment constr
_refine_ls_matrix_type full
_refine_ls_number_parameters 784
_refine_ls_number_reflns 13608
_refine_ls_number_restraints 17
_refine_ls_restrained_S_all 1.024
_refine_ls_R_factor_all 0.0662
_refine_ls_R_factor_gt 0.0466
_refine_ls_shift/su_max 0.000
_refine_ls_shift/su_mean 0.000
_refine_ls_structure_factor_coef Fsqd
_refine_ls_weighting_details 'w=1/[\s^2^(Fo^2^)+(0.0656P)^2^+0.7722P] where P=(Fo^2^+2Fc^2^)/3'
_refine_ls_weighting_scheme calc
_refine_ls_wR_factor_gt 0.1113
_refine_ls_wR_factor_ref 0.1200
_reflns_Friedel_coverage 0.826
_reflns_Friedel_fraction_full 0.999
_reflns_Friedel_fraction_max 0.991
_reflns_number_gt 10710
_reflns_number_total 13608
_reflns_threshold_expression 'I > 2\s(I)'
_cod_data_source_file ja7b10767_si_002.cif
_cod_data_source_block T-P[5]_2c
_cod_database_code 4126935
_shelx_shelxl_version_number 2016/6
_shelx_space_group_comment
;
The symmetry employed for this shelxl refinement is uniquely defined
by the following loop, which should always be used as a source of
symmetry information in preference to the above space-group names.
They are only intended as comments.
;
_olex2_refinement_description
;
1. Fixed Uiso
 At 1.2 times of:
  All C(H) groups, All C(H,H) groups
 At 1.5 times of:
  All C(H,H,H) groups
2. Restrained distances
 C60'-C61'
 1.5 with sigma of 0.02
 C62'-C63'
 1.5 with sigma of 0.02
 C63'-C64'
 1.5 with sigma of 0.02
 C64'-C65'
 1.5 with sigma of 0.02
 C61'-C62'
 1.5 with sigma of 0.02
 C63'-C62'
 1.5 with sigma of 0.02
 C65-C64
 1.5 with sigma of 0.02
 C64-C63
 1.5 with sigma of 0.02
 C61-C60
 1.5 with sigma of 0.02
 C61-C62
 1.5 with sigma of 0.02
 C62-C63
 1.5 with sigma of 0.02
3. Uiso/Uaniso restraints and constraints
Uanis(C62) \\sim Ueq: with sigma of 0.001 and sigma for terminal atoms of 0.002
4. Others
 Fixed Sof: C43(0.5) H43A(0.5) H43B(0.5) C44(0.5) H44A(0.5) H44B(0.5) C45(0.5)
 H45(0.5) C46(0.5) H46A(0.5) H46B(0.5) C43'(0.5) H43C(0.5) H43D(0.5) C44'(0.5)
 H44C(0.5) H44D(0.5) C45'(0.5) H45'(0.5) C46'(0.5) H46C(0.5) H46D(0.5) C60(0.5)
 H60A(0.5) H60B(0.5) H60C(0.5) C61(0.5) H61A(0.5) H61B(0.5) C62(0.5) H62A(0.5)
 H62B(0.5) C63(0.5) H63A(0.5) H63B(0.5) C64(0.5) H64A(0.5) H64B(0.5) C65(0.5)
 H65A(0.5) H65B(0.5) H65C(0.5) C60'(0.5) H60D(0.5) H60E(0.5) H60F(0.5)
 C61'(0.5) H61C(0.5) H61D(0.5) C62'(0.5) H62C(0.5) H62D(0.5) C63'(0.5)
 H63C(0.5) H63D(0.5) C64'(0.5) H64C(0.5) H64D(0.5) C65'(0.5) H65D(0.5)
 H65E(0.5) H65F(0.5)
5.a Secondary CH2 refined with riding coordinates:
 C8(H8A,H8B), C9(H9A,H9B), C12(H12A,H12B), C19(H19A,H19B), C20(H20A,H20B),
 C23(H23A,H23B), C31(H31A,H31B), C32(H32A,H32B), C35(H35A,H35B), C47(H47A,H47B),
  C55(H55A,H55B), C56(H56A,H56B), C59(H59A,H59B), C43(H43A,H43B), C44(H44A,
 H44B), C43'(H43C,H43D), C44'(H44C,H44D), C61(H61A,H61B), C62(H62A,H62B),
 C63(H63A,H63B), C64(H64A,H64B), C61'(H61C,H61D), C62'(H62C,H62D), C63'(H63C,
 H63D), C64'(H64C,H64D)
5.b Aromatic/amide H refined with riding coordinates:
 C3(H3), C6(H6), C10(H10), C14(H14), C17(H17), C21(H21), C25(H25), C28(H28),
 C33(H33), C37(H37), C40(H40), C49(H49), C52(H52), C57(H57), C45(H45),
 C45'(H45')
5.c X=CH2 refined with riding coordinates:
 C11(H11A,H11B), C22(H22A,H22B), C34(H34A,H34B), C58(H58A,H58B), C46(H46A,
 H46B), C46'(H46C,H46D)
5.d Idealised Me refined as rotating group:
 C7(H7A,H7B,H7C), C18(H18A,H18B,H18C), C30(H30A,H30B,H30C), C42(H42A,H42B,
 H42C), C54(H54A,H54B,H54C), C60(H60A,H60B,H60C), C65(H65A,H65B,H65C),
 C60'(H60D,H60E,H60F), C65'(H65D,H65E,H65F)
;
_olex2_submission_special_instructions 'No special instructions were received'

loop_
_space_group_symop_operation_xyz
'x, y, z'
'-x+1/2, -y, z+1/2'
'x+1/2, -y+1/2, -z'
'-x, y+1/2, -z+1/2'

loop_
_atom_site_label
_atom_site_type_symbol
_atom_site_fract_x
_atom_site_fract_y
_atom_site_fract_z
_atom_site_U_iso_or_equiv
_atom_site_adp_type
_atom_site_occupancy
_atom_site_site_symmetry_order
_atom_site_calc_flag
_atom_site_refinement_flags_posn
_atom_site_refinement_flags_adp
_atom_site_refinement_flags_occupancy
_atom_site_disorder_assembly
_atom_site_disorder_group
O1 O -0.39255(17) -0.00382(9) -0.25719(7) 0.0387(4) Uani 1 1 d . . . . .
O2 O -0.13476(15) 0.17999(10) -0.27368(8) 0.0427(5) Uani 1 1 d . . . . .
O3 O 0.24427(15) 0.10210(10) -0.35216(8) 0.0370(4) Uani 1 1 d . . . . .
O4 O 0.23517(16) -0.13525(9) -0.37482(8) 0.0399(5) Uani 1 1 d . . . . .
O5 O -0.15240(16) -0.19440(10) -0.30985(8) 0.0408(5) Uani 1 1 d . . . . .
O6 O -0.43177(17) -0.11991(9) -0.47044(8) 0.0416(5) Uani 1 1 d . . . . .
O7 O -0.41801(14) 0.12792(9) -0.45244(7) 0.0342(4) Uani 1 1 d . . . . .
O8 O -0.04980(15) 0.21966(9) -0.49819(8) 0.0344(4) Uani 1 1 d . . . . .
O9 O 0.17294(19) 0.02352(10) -0.56357(9) 0.0484(5) Uani 1 1 d . . . . .
O10 O -0.05649(15) -0.18948(10) -0.54258(8) 0.0407(5) Uani 1 1 d . . . . .
C00C C -0.34725(19) 0.14278(12) -0.40835(11) 0.0277(5) Uani 1 1 d . . . . .
C1 C -0.3981(2) -0.03391(12) -0.31034(10) 0.0285(5) Uani 1 1 d . . . . .
C2 C -0.44224(19) 0.00330(12) -0.35475(10) 0.0269(5) Uani 1 1 d . . . . .
C3 C -0.45432(19) -0.02588(12) -0.40817(11) 0.0281(5) Uani 1 1 d . . . . .
H3 H -0.485690 -0.001840 -0.438764 0.034 Uiso 1 1 calc R . . . .
C4 C -0.42174(19) -0.08923(12) -0.41799(11) 0.0292(5) Uani 1 1 d . . . . .
C5 C -0.37324(19) -0.12504(12) -0.37414(11) 0.0283(5) Uani 1 1 d . . . . .
C6 C -0.3635(2) -0.09670(12) -0.32036(11) 0.0303(5) Uani 1 1 d . . . . .
H6 H -0.332420 -0.120850 -0.289750 0.036 Uiso 1 1 calc R . . . .
C7 C -0.3369(3) -0.03643(18) -0.21300(14) 0.0590(9) Uani 1 1 d . . . . .
H7A H -0.332157 -0.008337 -0.179118 0.089 Uiso 1 1 calc GR . . . .
H7B H -0.263766 -0.047481 -0.226136 0.089 Uiso 1 1 calc GR . . . .
H7C H -0.376026 -0.076164 -0.202974 0.089 Uiso 1 1 calc GR . . . .
C8 C -0.5001(3) -0.09156(15) -0.51194(13) 0.0448(7) Uani 1 1 d . . . . .
H8A H -0.471802 -0.048477 -0.523079 0.054 Uiso 1 1 calc R . . . .
H8B H -0.573726 -0.085753 -0.495836 0.054 Uiso 1 1 calc R . . . .
C9 C -0.5047(3) -0.13513(15) -0.56370(13) 0.0465(7) Uani 1 1 d . . . . .
H9A H -0.429769 -0.143946 -0.576740 0.056 Uiso 1 1 calc R . . . .
H9B H -0.537299 -0.176973 -0.552174 0.056 Uiso 1 1 calc R . . . .
C10 C -0.5667(4) -0.10869(19) -0.61220(15) 0.0664(11) Uani 1 1 d . . . . .
H10 H -0.540364 -0.068212 -0.625707 0.080 Uiso 1 1 calc R . . . .
C11 C -0.6458(4) -0.1287(2) -0.63864(17) 0.0767(13) Uani 1 1 d . . . . .
H11A H -0.677972 -0.168798 -0.628304 0.092 Uiso 1 1 calc R . . . .
H11B H -0.674854 -0.103994 -0.669478 0.092 Uiso 1 1 calc R . . . .
C12 C -0.47030(19) 0.07404(12) -0.34542(11) 0.0278(5) Uani 1 1 d . . . . .
H12A H -0.498261 0.079982 -0.305870 0.033 Uiso 1 1 calc R . . . .
H12B H -0.528093 0.086926 -0.372627 0.033 Uiso 1 1 calc R . . . .
C13 C -0.37169(19) 0.11726(11) -0.35429(11) 0.0265(5) Uani 1 1 d . . . . .
C14 C -0.3018(2) 0.13039(13) -0.30918(11) 0.0297(5) Uani 1 1 d . . . . .
H14 H -0.317958 0.113975 -0.271993 0.036 Uiso 1 1 calc R . . . .
C15 C -0.2087(2) 0.16697(12) -0.31707(11) 0.0304(6) Uani 1 1 d . . . . .
C16 C -0.18535(19) 0.19384(12) -0.37083(11) 0.0286(5) Uani 1 1 d . . . . .
C17 C -0.2563(2) 0.18142(12) -0.41586(11) 0.0310(5) Uani 1 1 d . . . . .
H17 H -0.242373 0.199786 -0.452575 0.037 Uiso 1 1 calc R . . . .
C18 C -0.1520(3) 0.1501(2) -0.22005(14) 0.0635(10) Uani 1 1 d . . . . .
H18A H -0.153282 0.102914 -0.225048 0.095 Uiso 1 1 calc GR . . . .
H18B H -0.221322 0.164540 -0.204089 0.095 Uiso 1 1 calc GR . . . .
H18C H -0.093250 0.161856 -0.193691 0.095 Uiso 1 1 calc GR . . . .
C19 C -0.3830(2) 0.14277(13) -0.50957(11) 0.0328(6) Uani 1 1 d . . . . .
H19A H -0.310731 0.123717 -0.516895 0.039 Uiso 1 1 calc R . . . .
H19B H -0.378244 0.190267 -0.514914 0.039 Uiso 1 1 calc R . . . .
C20 C -0.4655(2) 0.11436(15) -0.55020(12) 0.0402(7) Uani 1 1 d . . . . .
H20A H -0.472404 0.067284 -0.542919 0.048 Uiso 1 1 calc R . . . .
H20B H -0.536991 0.134601 -0.543035 0.048 Uiso 1 1 calc R . . . .
C21 C -0.4336(3) 0.12519(17) -0.61155(13) 0.0464(7) Uani 1 1 d . . . . .
H21 H -0.414024 0.168098 -0.622038 0.056 Uiso 1 1 calc R . . . .
C22 C -0.4301(4) 0.0826(2) -0.65098(18) 0.0793(13) Uani 1 1 d . . . . .
H22A H -0.448976 0.038989 -0.642644 0.095 Uiso 1 1 calc R . . . .
H22B H -0.408684 0.094410 -0.688788 0.095 Uiso 1 1 calc R . . . .
C23 C -0.0861(2) 0.23566(12) -0.38037(12) 0.0317(6) Uani 1 1 d . . . . .
H23A H -0.065006 0.255973 -0.343467 0.038 Uiso 1 1 calc R . . . .
H23B H -0.104353 0.270776 -0.407704 0.038 Uiso 1 1 calc R . . . .
C24 C 0.0094(2) 0.19731(12) -0.40381(11) 0.0279(5) Uani 1 1 d . . . . .
C25 C 0.0832(2) 0.16860(11) -0.36647(11) 0.0288(5) Uani 1 1 d . . . . .
H25 H 0.074875 0.174518 -0.326202 0.035 Uiso 1 1 calc R . . . .
C26 C 0.1686(2) 0.13152(12) -0.38684(11) 0.0285(5) Uani 1 1 d . . . . .
C27 C 0.18283(19) 0.12243(11) -0.44590(11) 0.0273(5) Uani 1 1 d . . . . .
C28 C 0.11022(19) 0.15198(12) -0.48338(11) 0.0280(5) Uani 1 1 d . . . . .
H28 H 0.119400 0.146768 -0.523672 0.034 Uiso 1 1 calc R . . . .
C29 C 0.02441(19) 0.18903(12) -0.46288(11) 0.0284(5) Uani 1 1 d . . . . .
C30 C 0.2289(3) 0.10651(16) -0.29174(12) 0.0467(7) Uani 1 1 d . . . . .
H30A H 0.284524 0.080894 -0.272073 0.070 Uiso 1 1 calc GR . . . .
H30B H 0.157028 0.089772 -0.281729 0.070 Uiso 1 1 calc GR . . . .
H30C H 0.234499 0.151897 -0.279744 0.070 Uiso 1 1 calc GR . . . .
C31 C -0.0352(2) 0.21246(14) -0.55860(11) 0.0361(6) Uani 1 1 d . . . . .
H31A H -0.041575 0.166270 -0.569548 0.043 Uiso 1 1 calc R . . . .
H31B H 0.037553 0.228054 -0.569964 0.043 Uiso 1 1 calc R . . . .
C32 C -0.1217(3) 0.25184(15) -0.58836(12) 0.0434(7) Uani 1 1 d . . . . .
H32A H -0.193850 0.233245 -0.579746 0.052 Uiso 1 1 calc R . . . .
H32B H -0.120275 0.296865 -0.573700 0.052 Uiso 1 1 calc R . . . .
C33 C -0.1037(3) 0.25210(18) -0.65243(16) 0.0615(9) Uani 1 1 d . . . . .
H33 H -0.042687 0.275575 -0.666098 0.074 Uiso 1 1 calc R . . . .
C34 C -0.1605(4) 0.2247(2) -0.68913(19) 0.0794(13) Uani 1 1 d . . . . .
H34A H -0.222387 0.200637 -0.677669 0.095 Uiso 1 1 calc R . . . .
H34B H -0.142063 0.227869 -0.728701 0.095 Uiso 1 1 calc R . . . .
C35 C 0.27205(19) 0.07966(13) -0.46916(12) 0.0309(5) Uani 1 1 d . . . . .
H35A H 0.337716 0.084970 -0.445177 0.037 Uiso 1 1 calc R . . . .
H35B H 0.290147 0.093405 -0.508802 0.037 Uiso 1 1 calc R . . . .
C36 C 0.23908(19) 0.00900(12) -0.46959(11) 0.0290(5) Uani 1 1 d . . . . .
C37 C 0.25650(19) -0.03052(12) -0.42237(11) 0.0299(5) Uani 1 1 d . . . . .
H37 H 0.293935 -0.013617 -0.389980 0.036 Uiso 1 1 calc R . . . .
C38 C 0.2205(2) -0.09441(13) -0.42122(12) 0.0314(6) Uani 1 1 d . . . . .
C39 C 0.16544(19) -0.12003(13) -0.46817(12) 0.0322(6) Uani 1 1 d . . . . .
C40 C 0.1497(2) -0.08107(13) -0.51654(12) 0.0349(6) Uani 1 1 d . . . . .
H40 H 0.113519 -0.098292 -0.549200 0.042 Uiso 1 1 calc R . . . .
C41 C 0.1862(2) -0.01758(13) -0.51746(12) 0.0342(6) Uani 1 1 d . . . . .
C42 C 0.2937(3) -0.11080(16) -0.32718(14) 0.0516(8) Uani 1 1 d . . . . .
H42A H 0.299393 -0.144436 -0.297596 0.077 Uiso 1 1 calc GR . . . .
H42B H 0.255776 -0.073089 -0.311354 0.077 Uiso 1 1 calc GR . . . .
H42C H 0.366437 -0.097935 -0.339616 0.077 Uiso 1 1 calc GR . . . .
C47 C 0.1193(2) -0.18791(13) -0.46683(13) 0.0369(6) Uani 1 1 d . . . . .
H47A H 0.164213 -0.215117 -0.441147 0.044 Uiso 1 1 calc R . . . .
H47B H 0.122981 -0.206708 -0.505947 0.044 Uiso 1 1 calc R . . . .
C48 C 0.0029(2) -0.18966(12) -0.44615(12) 0.0325(6) Uani 1 1 d . . . . .
C49 C -0.0199(2) -0.19087(12) -0.38754(12) 0.0332(6) Uani 1 1 d . . . . .
H49 H 0.038154 -0.190829 -0.360692 0.040 Uiso 1 1 calc R . . . .
C50 C -0.1257(2) -0.19214(12) -0.36764(12) 0.0328(6) Uani 1 1 d . . . . .
C51 C -0.2123(2) -0.19184(12) -0.40617(12) 0.0299(5) Uani 1 1 d . . . . .
C52 C -0.1895(2) -0.19091(12) -0.46465(12) 0.0316(6) Uani 1 1 d . . . . .
H52 H -0.247623 -0.190832 -0.491422 0.038 Uiso 1 1 calc R . . . .
C53 C -0.0831(2) -0.19009(12) -0.48498(12) 0.0324(6) Uani 1 1 d . . . . .
C54 C -0.0683(3) -0.20964(18) -0.27087(14) 0.0564(9) Uani 1 1 d . . . . .
H54A H -0.035660 -0.251185 -0.281614 0.085 Uiso 1 1 calc GR . . . .
H54B H -0.097994 -0.212695 -0.231876 0.085 Uiso 1 1 calc GR . . . .
H54C H -0.013026 -0.175601 -0.272094 0.085 Uiso 1 1 calc GR . . . .
C55 C -0.1372(2) -0.21294(16) -0.58133(13) 0.0438(7) Uani 1 1 d . . . . .
H55A H -0.199187 -0.182575 -0.582530 0.053 Uiso 1 1 calc R . . . .
H55B H -0.163905 -0.255722 -0.568325 0.053 Uiso 1 1 calc R . . . .
C56 C -0.0871(3) -0.21883(17) -0.64025(14) 0.0504(8) Uani 1 1 d . . . . .
H56A H -0.140486 -0.238337 -0.666862 0.060 Uiso 1 1 calc R . . . .
H56B H -0.023854 -0.248254 -0.638138 0.060 Uiso 1 1 calc R . . . .
C57 C -0.0504(3) -0.1532(2) -0.66436(14) 0.0602(9) Uani 1 1 d . . . . .
H57 H -0.099132 -0.117875 -0.660101 0.072 Uiso 1 1 calc R . . . .
C58 C 0.0385(4) -0.1415(2) -0.68936(16) 0.0730(11) Uani 1 1 d . . . . .
H58A H 0.089976 -0.175212 -0.694655 0.088 Uiso 1 1 calc R . . . .
H58B H 0.053875 -0.099031 -0.702847 0.088 Uiso 1 1 calc R . . . .
C59 C -0.3290(2) -0.19248(12) -0.38510(12) 0.0319(5) Uani 1 1 d . . . . .
H59A H -0.374887 -0.214311 -0.414137 0.038 Uiso 1 1 calc R . . . .
H59B H -0.333152 -0.217935 -0.349083 0.038 Uiso 1 1 calc R . . . .
C43 C 0.1288(16) 0.0002(8) -0.6175(7) 0.054(6) Uani 0.5 1 d . . P A 1
H43A H 0.177660 -0.033007 -0.633892 0.065 Uiso 0.5 1 calc R . P A 1
H43B H 0.057439 -0.020239 -0.610488 0.065 Uiso 0.5 1 calc R . P A 1
C44 C 0.1171(8) 0.0498(4) -0.6557(4) 0.0493(19) Uani 0.5 1 d . . P A 1
H44A H 0.073504 0.084977 -0.638272 0.059 Uiso 0.5 1 calc R . P A 1
H44B H 0.079130 0.034334 -0.690575 0.059 Uiso 0.5 1 calc R . P A 1
C45 C 0.2244(8) 0.0741(6) -0.6710(3) 0.070(3) Uani 0.5 1 d . . P A 1
H45 H 0.277993 0.043410 -0.681780 0.083 Uiso 0.5 1 calc R . P A 1
C46 C 0.2517(13) 0.1356(7) -0.6707(5) 0.107(5) Uani 0.5 1 d . . P A 1
H46A H 0.200094 0.167573 -0.660143 0.128 Uiso 0.5 1 calc R . P A 1
H46B H 0.323134 0.148115 -0.681176 0.128 Uiso 0.5 1 calc R . P A 1
C43' C 0.1271(15) -0.0050(10) -0.6122(8) 0.055(5) Uani 0.5 1 d . . P A 2
H43C H 0.046976 -0.004573 -0.610012 0.066 Uiso 0.5 1 calc R . P A 2
H43D H 0.152033 -0.050321 -0.616777 0.066 Uiso 0.5 1 calc R . P A 2
C44' C 0.1727(10) 0.0430(5) -0.6684(4) 0.054(2) Uani 0.5 1 d . . P A 2
H44C H 0.252832 0.043997 -0.668250 0.065 Uiso 0.5 1 calc R . P A 2
H44D H 0.148686 0.024145 -0.705442 0.065 Uiso 0.5 1 calc R . P A 2
C45' C 0.1305(8) 0.1091(4) -0.6630(3) 0.0611(19) Uani 0.5 1 d . . P A 2
H45' H 0.054988 0.112877 -0.655754 0.073 Uiso 0.5 1 calc R . P A 2
C46' C 0.1826(12) 0.1620(6) -0.6667(5) 0.091(4) Uani 0.5 1 d . . P A 2
H46C H 0.258315 0.161492 -0.673864 0.109 Uiso 0.5 1 calc R . P A 2
H46D H 0.145746 0.202161 -0.662340 0.109 Uiso 0.5 1 calc R . P A 2
C60 C 0.690(2) 0.0012(11) -0.0595(8) 0.136(9) Uani 0.5 1 d D . P B 1
H60A H 0.759970 0.003106 -0.079095 0.204 Uiso 0.5 1 calc GR . P B 1
H60B H 0.643780 0.036801 -0.072998 0.204 Uiso 0.5 1 calc GR . P B 1
H60C H 0.654562 -0.040254 -0.067970 0.204 Uiso 0.5 1 calc GR . P B 1
C61 C 0.7065(10) 0.0073(6) 0.0038(6) 0.098(4) Uani 0.5 1 d D . P B 1
H61A H 0.765809 -0.022320 0.015235 0.117 Uiso 0.5 1 calc R . P B 1
H61B H 0.730781 0.052026 0.012216 0.117 Uiso 0.5 1 calc R . P B 1
C62 C 0.6128(16) -0.0067(11) 0.0394(8) 0.118(7) Uani 0.5 1 d D U P B 1
H62A H 0.592117 -0.052466 0.033291 0.142 Uiso 0.5 1 calc R . P B 1
H62B H 0.551814 0.020508 0.025937 0.142 Uiso 0.5 1 calc R . P B 1
C63 C 0.6267(9) 0.0043(5) 0.1035(6) 0.082(3) Uani 0.5 1 d D . P B 1
H63A H 0.664563 0.046126 0.108944 0.098 Uiso 0.5 1 calc R . P B 1
H63B H 0.674939 -0.030080 0.118559 0.098 Uiso 0.5 1 calc R . P B 1
C64 C 0.5243(10) 0.0052(7) 0.1404(8) 0.119(7) Uani 0.5 1 d D . P B 1
H64A H 0.480572 0.043096 0.128464 0.143 Uiso 0.5 1 calc R . P B 1
H64B H 0.481746 -0.034015 0.130891 0.143 Uiso 0.5 1 calc R . P B 1
C65 C 0.5367(15) 0.0079(13) 0.2050(7) 0.131(8) Uani 0.5 1 d D . P B 1
H65A H 0.598838 -0.018645 0.216613 0.196 Uiso 0.5 1 calc GR . P B 1
H65B H 0.470832 -0.008884 0.223212 0.196 Uiso 0.5 1 calc GR . P B 1
H65C H 0.548499 0.052802 0.217025 0.196 Uiso 0.5 1 calc GR . P B 1
C60' C 0.699(3) 0.0197(12) -0.0428(10) 0.162(11) Uani 0.5 1 d D . P C 2
H60D H 0.700800 -0.005295 -0.078637 0.243 Uiso 0.5 1 calc GR . P C 2
H60E H 0.772769 0.025230 -0.028216 0.243 Uiso 0.5 1 calc GR . P C 2
H60F H 0.666680 0.062286 -0.050182 0.243 Uiso 0.5 1 calc GR . P C 2
C61' C 0.6319(11) -0.0159(10) 0.0011(10) 0.159(8) Uani 0.5 1 d D . P C 2
H61C H 0.557857 -0.020400 -0.014786 0.191 Uiso 0.5 1 calc R . P C 2
H61D H 0.662080 -0.060124 0.004676 0.191 Uiso 0.5 1 calc R . P C 2
C62' C 0.622(2) 0.0101(5) 0.0579(9) 0.158(12) Uani 0.5 1 d D . P C 2
H62C H 0.698161 0.017764 0.069186 0.190 Uiso 0.5 1 calc R . P C 2
H62D H 0.591412 0.053753 0.050943 0.190 Uiso 0.5 1 calc R . P C 2
C63' C 0.5736(13) -0.0078(7) 0.1097(11) 0.171(14) Uani 0.5 1 d D . P C 2
H63C H 0.592027 -0.054375 0.112981 0.205 Uiso 0.5 1 calc R . P C 2
H63D H 0.495295 -0.006858 0.100522 0.205 Uiso 0.5 1 calc R . P C 2
C64' C 0.5771(17) 0.0141(7) 0.1679(10) 0.135(9) Uani 0.5 1 d D . P C 2
H64C H 0.629421 -0.013662 0.188764 0.162 Uiso 0.5 1 calc R . P C 2
H64D H 0.607327 0.058508 0.167733 0.162 Uiso 0.5 1 calc R . P C 2
C65' C 0.481(2) 0.0156(16) 0.2003(19) 0.30(3) Uani 0.5 1 d D . P C 2
H65D H 0.427300 -0.013004 0.182570 0.446 Uiso 0.5 1 calc GR . P C 2
H65E H 0.453059 0.059948 0.201440 0.446 Uiso 0.5 1 calc GR . P C 2
H65F H 0.496199 0.000782 0.239566 0.446 Uiso 0.5 1 calc GR . P C 2

loop_
_atom_site_aniso_label
_atom_site_aniso_U_11
_atom_site_aniso_U_22
_atom_site_aniso_U_33
_atom_site_aniso_U_23
_atom_site_aniso_U_13
_atom_site_aniso_U_12
O1 0.0497(11) 0.0415(10) 0.0248(9) -0.0012(8) -0.0047(8) 0.0026(9)
O2 0.0362(10) 0.0585(12) 0.0334(10) -0.0012(9) -0.0053(8) -0.0129(9)
O3 0.0346(10) 0.0469(11) 0.0294(9) -0.0047(8) -0.0064(8) 0.0049(8)
O4 0.0406(11) 0.0362(10) 0.0431(11) -0.0027(9) -0.0070(9) -0.0032(8)
O5 0.0401(11) 0.0447(11) 0.0375(11) 0.0037(9) -0.0046(9) 0.0083(9)
O6 0.0461(11) 0.0427(11) 0.0360(10) -0.0081(9) -0.0112(9) 0.0137(9)
O7 0.0299(9) 0.0442(10) 0.0286(9) 0.0054(8) -0.0038(7) -0.0028(8)
O8 0.0345(10) 0.0378(10) 0.0309(10) -0.0003(8) -0.0014(8) 0.0072(8)
O9 0.0631(14) 0.0442(11) 0.0377(11) -0.0070(10) -0.0201(10) -0.0017(10)
O10 0.0278(9) 0.0543(11) 0.0400(11) -0.0076(9) -0.0006(8) -0.0096(9)
C00C 0.0253(12) 0.0270(12) 0.0309(13) -0.0028(10) -0.0012(10) 0.0042(9)
C1 0.0255(12) 0.0344(13) 0.0256(12) 0.0017(10) 0.0009(10) -0.0039(10)
C2 0.0185(11) 0.0329(12) 0.0294(12) -0.0012(10) 0.0011(10) -0.0025(9)
C3 0.0225(11) 0.0336(13) 0.0281(12) 0.0025(10) -0.0030(10) 0.0012(10)
C4 0.0235(12) 0.0352(13) 0.0291(13) -0.0034(11) -0.0005(10) 0.0007(10)
C5 0.0211(11) 0.0304(12) 0.0333(13) 0.0008(11) 0.0005(10) -0.0033(10)
C6 0.0264(12) 0.0333(13) 0.0314(13) 0.0083(11) -0.0026(10) -0.0024(10)
C7 0.080(3) 0.063(2) 0.0342(16) -0.0021(15) -0.0214(17) 0.0186(19)
C8 0.0509(18) 0.0478(17) 0.0358(15) -0.0075(13) -0.0069(13) 0.0136(14)
C9 0.0572(19) 0.0415(16) 0.0406(16) -0.0096(14) -0.0067(14) 0.0121(14)
C10 0.096(3) 0.063(2) 0.0401(18) -0.0126(17) -0.013(2) 0.018(2)
C11 0.091(3) 0.085(3) 0.054(2) -0.020(2) -0.025(2) 0.033(2)
C12 0.0206(11) 0.0361(13) 0.0266(12) -0.0006(11) 0.0009(10) 0.0031(10)
C13 0.0223(11) 0.0258(11) 0.0313(13) -0.0036(10) 0.0038(10) 0.0053(9)
C14 0.0266(12) 0.0358(13) 0.0266(13) -0.0013(11) 0.0026(10) 0.0026(10)
C15 0.0258(12) 0.0328(13) 0.0327(14) -0.0057(11) 0.0003(10) 0.0017(10)
C16 0.0262(12) 0.0254(11) 0.0342(14) -0.0052(11) 0.0031(10) 0.0030(10)
C17 0.0299(13) 0.0309(13) 0.0321(13) 0.0010(11) 0.0021(11) 0.0028(10)
C18 0.0474(19) 0.104(3) 0.0394(17) 0.0097(19) -0.0134(15) -0.0256(19)
C19 0.0289(13) 0.0380(13) 0.0315(13) 0.0060(11) 0.0006(11) 0.0025(11)
C20 0.0360(15) 0.0509(17) 0.0338(15) 0.0048(13) -0.0036(12) -0.0013(13)
C21 0.0411(16) 0.0609(19) 0.0371(16) 0.0038(15) -0.0033(13) 0.0097(15)
C22 0.118(4) 0.064(2) 0.055(2) -0.002(2) 0.008(2) 0.007(3)
C23 0.0313(13) 0.0269(12) 0.0368(14) -0.0061(11) 0.0033(11) -0.0022(10)
C24 0.0271(12) 0.0243(11) 0.0323(13) -0.0041(10) 0.0028(10) -0.0067(9)
C25 0.0292(13) 0.0288(12) 0.0283(13) -0.0040(10) 0.0002(10) -0.0059(10)
C26 0.0257(12) 0.0291(12) 0.0305(13) -0.0024(10) -0.0038(10) -0.0054(10)
C27 0.0219(11) 0.0264(12) 0.0335(13) -0.0032(10) 0.0005(10) -0.0063(9)
C28 0.0260(12) 0.0305(12) 0.0276(12) -0.0003(10) -0.0011(10) -0.0047(10)
C29 0.0247(11) 0.0275(11) 0.0328(13) 0.0009(11) -0.0012(10) -0.0026(10)
C30 0.0472(17) 0.0595(19) 0.0333(15) 0.0048(14) -0.0078(13) 0.0039(15)
C31 0.0383(15) 0.0373(14) 0.0327(14) -0.0016(12) -0.0047(12) 0.0044(12)
C32 0.0494(17) 0.0418(15) 0.0390(16) -0.0027(13) -0.0121(14) 0.0094(13)
C33 0.073(2) 0.0546(19) 0.057(2) -0.0008(18) -0.0165(19) 0.0127(18)
C34 0.103(3) 0.070(3) 0.065(3) -0.017(2) -0.017(3) 0.014(3)
C35 0.0204(11) 0.0403(14) 0.0322(14) -0.0034(11) -0.0018(10) -0.0017(10)
C36 0.0175(10) 0.0356(13) 0.0339(13) -0.0082(11) 0.0004(10) 0.0018(9)
C37 0.0199(11) 0.0385(14) 0.0314(13) -0.0099(11) -0.0027(10) 0.0018(10)
C38 0.0211(12) 0.0364(14) 0.0366(14) -0.0079(12) 0.0011(10) 0.0032(10)
C39 0.0173(11) 0.0364(13) 0.0429(15) -0.0114(12) -0.0009(11) 0.0045(10)
C40 0.0271(13) 0.0392(14) 0.0383(15) -0.0146(12) -0.0050(11) 0.0039(11)
C41 0.0256(12) 0.0411(14) 0.0361(14) -0.0073(12) -0.0028(11) 0.0050(11)
C42 0.067(2) 0.0475(18) 0.0401(17) 0.0002(14) -0.0135(15) -0.0081(16)
C47 0.0268(13) 0.0340(13) 0.0497(17) -0.0158(13) -0.0036(12) 0.0064(11)
C48 0.0270(12) 0.0214(11) 0.0490(16) -0.0055(11) -0.0035(11) 0.0014(10)
C49 0.0326(13) 0.0225(11) 0.0445(16) -0.0046(11) -0.0102(12) 0.0048(10)
C50 0.0353(14) 0.0228(11) 0.0404(15) -0.0011(11) -0.0024(12) 0.0046(11)
C51 0.0282(12) 0.0216(11) 0.0399(15) 0.0007(11) -0.0027(11) -0.0005(10)
C52 0.0260(12) 0.0278(12) 0.0409(15) 0.0000(12) -0.0038(11) -0.0018(10)
C53 0.0302(13) 0.0270(11) 0.0400(15) -0.0036(11) -0.0015(11) -0.0021(10)
C54 0.0517(19) 0.071(2) 0.0464(19) 0.0006(17) -0.0111(16) 0.0164(17)
C55 0.0271(13) 0.0566(18) 0.0477(17) -0.0070(15) -0.0031(13) -0.0092(12)
C56 0.0367(16) 0.065(2) 0.0497(18) -0.0178(16) -0.0041(14) -0.0054(14)
C57 0.054(2) 0.085(3) 0.0413(19) 0.0011(18) -0.0060(16) -0.0028(19)
C58 0.085(3) 0.083(3) 0.052(2) 0.012(2) 0.007(2) -0.005(2)
C59 0.0294(12) 0.0287(12) 0.0375(14) 0.0040(11) -0.0004(11) -0.0025(11)
C43 0.079(12) 0.043(7) 0.041(8) -0.030(6) -0.030(7) 0.011(6)
C44 0.058(5) 0.057(5) 0.033(4) -0.003(4) -0.015(4) -0.003(4)
C45 0.070(6) 0.103(8) 0.036(4) 0.008(4) -0.011(4) -0.026(6)
C46 0.145(13) 0.118(12) 0.058(6) -0.003(7) -0.011(8) -0.068(10)
C43' 0.048(8) 0.076(9) 0.041(7) 0.022(6) -0.013(5) -0.014(6)
C44' 0.061(6) 0.065(5) 0.036(4) -0.004(4) 0.009(4) 0.003(5)
C45' 0.083(6) 0.064(5) 0.036(4) -0.005(3) 0.000(4) -0.010(4)
C46' 0.126(11) 0.085(8) 0.062(6) -0.021(6) 0.034(7) -0.044(7)
C60 0.179(17) 0.141(14) 0.088(11) -0.042(10) -0.075(11) 0.091(13)
C61 0.096(9) 0.090(7) 0.108(9) -0.057(7) -0.060(7) 0.051(7)
C62 0.118(7) 0.118(7) 0.119(7) 0.0008(14) -0.0007(14) -0.0005(14)
C63 0.044(5) 0.058(6) 0.143(11) -0.036(7) -0.050(6) 0.008(4)
C64 0.040(7) 0.078(8) 0.24(2) 0.064(11) -0.054(10) -0.035(7)
C65 0.087(12) 0.181(19) 0.125(13) -0.083(13) -0.008(9) 0.023(12)
C60' 0.22(3) 0.16(2) 0.097(16) -0.034(14) -0.051(17) 0.001(17)
C61' 0.054(7) 0.21(2) 0.21(2) -0.081(18) -0.012(10) 0.032(10)
C62' 0.29(3) 0.022(5) 0.159(16) 0.027(8) -0.10(2) -0.008(8)
C63' 0.025(6) 0.076(9) 0.41(4) -0.047(16) 0.014(12) -0.019(6)
C64' 0.132(16) 0.050(7) 0.22(3) 0.027(11) -0.084(18) -0.026(8)
C65' 0.13(2) 0.16(3) 0.59(7) -0.02(3) 0.02(3) -0.06(2)

loop_
_atom_type_symbol
_atom_type_description
_atom_type_scat_dispersion_real
_atom_type_scat_dispersion_imag
_atom_type_scat_source
C C 0.0033 0.0016 'International Tables Vol C Tables 4.2.6.8 and 6.1.1.4'
H H 0.0000 0.0000 'International Tables Vol C Tables 4.2.6.8 and 6.1.1.4'
O O 0.0106 0.0060 'International Tables Vol C Tables 4.2.6.8 and 6.1.1.4'

loop_
_geom_angle_atom_site_label_1
_geom_angle_atom_site_label_2
_geom_angle_atom_site_label_3
_geom_angle
C1 O1 C7 117.5(2)
C15 O2 C18 117.4(2)
C26 O3 C30 117.4(2)
C38 O4 C42 117.4(2)
C50 O5 C54 117.1(2)
C4 O6 C8 117.9(2)
C00C O7 C19 116.81(19)
C29 O8 C31 117.0(2)
C41 O9 C43 120.9(8)
C41 O9 C43' 114.8(9)
C53 O10 C55 116.3(2)
O7 C00C C13 116.6(2)
O7 C00C C17 123.1(2)
C17 C00C C13 120.3(2)
O1 C1 C2 115.6(2)
C6 C1 O1 123.7(2)
C6 C1 C2 120.7(2)
C1 C2 C12 120.8(2)
C3 C2 C1 117.7(2)
C3 C2 C12 121.4(2)
C2 C3 H3 119.2
C4 C3 C2 121.7(2)
C4 C3 H3 119.2
O6 C4 C3 123.5(2)
O6 C4 C5 116.2(2)
C3 C4 C5 120.3(2)
C4 C5 C59 121.2(2)
C6 C5 C4 118.2(2)
C6 C5 C59 120.5(2)
C1 C6 C5 121.4(2)
C1 C6 H6 119.3
C5 C6 H6 119.3
O1 C7 H7A 109.5
O1 C7 H7B 109.5
O1 C7 H7C 109.5
H7A C7 H7B 109.5
H7A C7 H7C 109.5
H7B C7 H7C 109.5
O6 C8 H8A 109.9
O6 C8 H8B 109.9
O6 C8 C9 108.8(2)
H8A C8 H8B 108.3
C9 C8 H8A 109.9
C9 C8 H8B 109.9
C8 C9 H9A 108.7
C8 C9 H9B 108.7
H9A C9 H9B 107.6
C10 C9 C8 114.3(3)
C10 C9 H9A 108.7
C10 C9 H9B 108.7
C9 C10 H10 113.7
C11 C10 C9 132.5(4)
C11 C10 H10 113.7
C10 C11 H11A 120.0
C10 C11 H11B 120.0
H11A C11 H11B 120.0
C2 C12 H12A 109.4
C2 C12 H12B 109.4
C2 C12 C13 111.23(19)
H12A C12 H12B 108.0
C13 C12 H12A 109.4
C13 C12 H12B 109.4
C00C C13 C12 121.0(2)
C14 C13 C00C 118.3(2)
C14 C13 C12 120.7(2)
C13 C14 H14 119.3
C13 C14 C15 121.5(2)
C15 C14 H14 119.3
O2 C15 C14 123.7(2)
O2 C15 C16 116.0(2)
C14 C15 C16 120.3(2)
C15 C16 C23 121.6(2)
C17 C16 C15 118.1(2)
C17 C16 C23 120.3(2)
C00C C17 C16 121.4(2)
C00C C17 H17 119.3
C16 C17 H17 119.3
O2 C18 H18A 109.5
O2 C18 H18B 109.5
O2 C18 H18C 109.5
H18A C18 H18B 109.5
H18A C18 H18C 109.5
H18B C18 H18C 109.5
O7 C19 H19A 110.3
O7 C19 H19B 110.3
O7 C19 C20 107.1(2)
H19A C19 H19B 108.5
C20 C19 H19A 110.3
C20 C19 H19B 110.3
C19 C20 H20A 109.4
C19 C20 H20B 109.4
H20A C20 H20B 108.0
C21 C20 C19 111.2(2)
C21 C20 H20A 109.4
C21 C20 H20B 109.4
C20 C21 H21 116.8
C22 C21 C20 126.4(4)
C22 C21 H21 116.8
C21 C22 H22A 120.0
C21 C22 H22B 120.0
H22A C22 H22B 120.0
C16 C23 H23A 109.1
C16 C23 H23B 109.1
C16 C23 C24 112.49(19)
H23A C23 H23B 107.8
C24 C23 H23A 109.1
C24 C23 H23B 109.1
C25 C24 C23 120.4(2)
C25 C24 C29 118.3(2)
C29 C24 C23 121.3(2)
C24 C25 H25 119.3
C26 C25 C24 121.3(2)
C26 C25 H25 119.3
O3 C26 C25 124.1(2)
O3 C26 C27 115.6(2)
C25 C26 C27 120.4(2)
C26 C27 C35 121.5(2)
C28 C27 C26 118.4(2)
C28 C27 C35 120.1(2)
C27 C28 H28 119.4
C29 C28 C27 121.1(2)
C29 C28 H28 119.4
O8 C29 C24 116.1(2)
O8 C29 C28 123.5(2)
C28 C29 C24 120.4(2)
O3 C30 H30A 109.5
O3 C30 H30B 109.5
O3 C30 H30C 109.5
H30A C30 H30B 109.5
H30A C30 H30C 109.5
H30B C30 H30C 109.5
O8 C31 H31A 110.1
O8 C31 H31B 110.1
O8 C31 C32 107.8(2)
H31A C31 H31B 108.5
C32 C31 H31A 110.1
C32 C31 H31B 110.1
C31 C32 H32A 109.5
C31 C32 H32B 109.5
H32A C32 H32B 108.1
C33 C32 C31 110.5(3)
C33 C32 H32A 109.5
C33 C32 H32B 109.5
C32 C33 H33 116.7
C34 C33 C32 126.5(4)
C34 C33 H33 116.7
C33 C34 H34A 120.0
C33 C34 H34B 120.0
H34A C34 H34B 120.0
C27 C35 H35A 109.3
C27 C35 H35B 109.3
C27 C35 C36 111.7(2)
H35A C35 H35B 108.0
C36 C35 H35A 109.3
C36 C35 H35B 109.3
C37 C36 C35 121.4(2)
C37 C36 C41 118.1(2)
C41 C36 C35 120.5(2)
C36 C37 H37 119.2
C36 C37 C38 121.6(2)
C38 C37 H37 119.2
O4 C38 C37 123.5(2)
O4 C38 C39 116.5(2)
C39 C38 C37 120.1(3)
C38 C39 C40 118.8(2)
C38 C39 C47 121.3(3)
C40 C39 C47 119.8(2)
C39 C40 H40 119.6
C41 C40 C39 120.8(3)
C41 C40 H40 119.6
O9 C41 C36 115.6(2)
O9 C41 C40 123.8(2)
C40 C41 C36 120.6(3)
O4 C42 H42A 109.5
O4 C42 H42B 109.5
O4 C42 H42C 109.5
H42A C42 H42B 109.5
H42A C42 H42C 109.5
H42B C42 H42C 109.5
C39 C47 H47A 109.1
C39 C47 H47B 109.1
C39 C47 C48 112.7(2)
H47A C47 H47B 107.8
C48 C47 H47A 109.1
C48 C47 H47B 109.1
C49 C48 C47 120.2(2)
C49 C48 C53 118.7(2)
C53 C48 C47 121.1(3)
C48 C49 H49 119.4
C50 C49 C48 121.2(2)
C50 C49 H49 119.4
O5 C50 C49 123.3(2)
O5 C50 C51 116.2(2)
C49 C50 C51 120.5(2)
C50 C51 C59 121.2(2)
C52 C51 C50 118.3(2)
C52 C51 C59 120.5(2)
C51 C52 H52 119.3
C51 C52 C53 121.5(2)
C53 C52 H52 119.3
O10 C53 C48 116.6(2)
O10 C53 C52 123.6(2)
C48 C53 C52 119.8(3)
O5 C54 H54A 109.5
O5 C54 H54B 109.5
O5 C54 H54C 109.5
H54A C54 H54B 109.5
H54A C54 H54C 109.5
H54B C54 H54C 109.5
O10 C55 H55A 110.0
O10 C55 H55B 110.0
O10 C55 C56 108.3(2)
H55A C55 H55B 108.4
C56 C55 H55A 110.0
C56 C55 H55B 110.0
C55 C56 H56A 109.1
C55 C56 H56B 109.1
C55 C56 C57 112.4(3)
H56A C56 H56B 107.8
C57 C56 H56A 109.1
C57 C56 H56B 109.1
C56 C57 H57 116.9
C58 C57 C56 126.3(4)
C58 C57 H57 116.9
C57 C58 H58A 120.0
C57 C58 H58B 120.0
H58A C58 H58B 120.0
C5 C59 C51 112.8(2)
C5 C59 H59A 109.0
C5 C59 H59B 109.0
C51 C59 H59A 109.0
C51 C59 H59B 109.0
H59A C59 H59B 107.8
O9 C43 H43A 109.5
O9 C43 H43B 109.5
H43A C43 H43B 108.1
C44 C43 O9 110.7(10)
C44 C43 H43A 109.5
C44 C43 H43B 109.5
C43 C44 H44A 109.9
C43 C44 H44B 109.9
C43 C44 C45 108.7(11)
H44A C44 H44B 108.3
C45 C44 H44A 109.9
C45 C44 H44B 109.9
C44 C45 H45 117.8
C46 C45 C44 124.3(12)
C46 C45 H45 117.8
C45 C46 H46A 120.0
C45 C46 H46B 120.0
H46A C46 H46B 120.0
O9 C43' H43C 111.0
O9 C43' H43D 111.0
O9 C43' C44' 103.8(12)
H43C C43' H43D 109.0
C44' C43' H43C 111.0
C44' C43' H43D 111.0
C43' C44' H44C 109.5
C43' C44' H44D 109.5
H44C C44' H44D 108.1
C45' C44' C43' 110.6(9)
C45' C44' H44C 109.5
C45' C44' H44D 109.5
C44' C45' H45' 116.0
C46' C45' C44' 127.9(11)
C46' C45' H45' 116.0
C45' C46' H46C 120.0
C45' C46' H46D 120.0
H46C C46' H46D 120.0
H60A C60 H60B 109.5
H60A C60 H60C 109.5
H60B C60 H60C 109.5
C61 C60 H60A 109.5
C61 C60 H60B 109.5
C61 C60 H60C 109.5
C60 C61 H61A 108.3
C60 C61 H61B 108.3
H61A C61 H61B 107.4
C62 C61 C60 115.8(17)
C62 C61 H61A 108.3
C62 C61 H61B 108.3
C61 C62 H62A 108.2
C61 C62 H62B 108.2
C61 C62 C63 116.2(16)
H62A C62 H62B 107.4
C63 C62 H62A 108.2
C63 C62 H62B 108.2
C62 C63 H63A 108.0
C62 C63 H63B 108.0
C62 C63 C64 117.4(12)
H63A C63 H63B 107.2
C64 C63 H63A 108.0
C64 C63 H63B 108.0
C63 C64 H64A 107.7
C63 C64 H64B 107.7
H64A C64 H64B 107.1
C65 C64 C63 118.3(13)
C65 C64 H64A 107.7
C65 C64 H64B 107.7
C64 C65 H65A 109.5
C64 C65 H65B 109.5
C64 C65 H65C 109.5
H65A C65 H65B 109.5
H65A C65 H65C 109.5
H65B C65 H65C 109.5
H60D C60' H60E 109.5
H60D C60' H60F 109.5
H60E C60' H60F 109.5
C61' C60' H60D 109.5
C61' C60' H60E 109.5
C61' C60' H60F 109.5
C60' C61' H61C 107.5
C60' C61' H61D 107.5
H61C C61' H61D 107.0
C62' C61' C60' 119.4(19)
C62' C61' H61C 107.5
C62' C61' H61D 107.5
C61' C62' H62C 102.8
C61' C62' H62D 102.8
H62C C62' H62D 105.0
C63' C62' C61' 137.3(19)
C63' C62' H62C 102.8
C63' C62' H62D 102.8
C62' C63' H63C 103.1
C62' C63' H63D 103.1
C62' C63' C64' 136.2(17)
H63C C63' H63D 105.1
C64' C63' H63C 103.1
C64' C63' H63D 103.1
C63' C64' H64C 107.5
C63' C64' H64D 107.5
H64C C64' H64D 107.0
C65' C64' C63' 119(3)
C65' C64' H64C 107.5
C65' C64' H64D 107.5
C64' C65' H65D 109.5
C64' C65' H65E 109.5
C64' C65' H65F 109.5
H65D C65' H65E 109.5
H65D C65' H65F 109.5
H65E C65' H65F 109.5

loop_
_geom_bond_atom_site_label_1
_geom_bond_atom_site_label_2
_geom_bond_distance
O1 C1 1.385(3)
O1 C7 1.407(4)
O2 C15 1.387(3)
O2 C18 1.408(4)
O3 C26 1.375(3)
O3 C30 1.421(3)
O4 C38 1.381(3)
O4 C42 1.416(4)
O5 C50 1.384(3)
O5 C54 1.413(4)
O6 C4 1.380(3)
O6 C8 1.409(3)
O7 C00C 1.382(3)
O7 C19 1.430(3)
O8 C29 1.383(3)
O8 C31 1.424(3)
O9 C41 1.377(3)
O9 C43 1.450(15)
O9 C43' 1.396(18)
O10 C53 1.379(3)
O10 C55 1.428(3)
C00C C13 1.396(4)
C00C C17 1.388(4)
C1 C2 1.398(3)
C1 C6 1.384(4)
C2 C3 1.389(4)
C2 C12 1.516(3)
C3 H3 0.9500
C3 C4 1.387(4)
C4 C5 1.395(4)
C5 C6 1.386(4)
C5 C59 1.517(4)
C6 H6 0.9500
C7 H7A 0.9800
C7 H7B 0.9800
C7 H7C 0.9800
C8 H8A 0.9900
C8 H8B 0.9900
C8 C9 1.504(4)
C9 H9A 0.9900
C9 H9B 0.9900
C9 C10 1.468(5)
C10 H10 0.9500
C10 C11 1.225(6)
C11 H11A 0.9500
C11 H11B 0.9500
C12 H12A 0.9900
C12 H12B 0.9900
C12 C13 1.523(3)
C13 C14 1.385(4)
C14 H14 0.9500
C14 C15 1.387(3)
C15 C16 1.398(4)
C16 C17 1.389(4)
C16 C23 1.515(3)
C17 H17 0.9500
C18 H18A 0.9800
C18 H18B 0.9800
C18 H18C 0.9800
C19 H19A 0.9900
C19 H19B 0.9900
C19 C20 1.508(4)
C20 H20A 0.9900
C20 H20B 0.9900
C20 C21 1.497(4)
C21 H21 0.9500
C21 C22 1.271(5)
C22 H22A 0.9500
C22 H22B 0.9500
C23 H23A 0.9900
C23 H23B 0.9900
C23 C24 1.521(3)
C24 C25 1.391(4)
C24 C29 1.397(4)
C25 H25 0.9500
C25 C26 1.386(4)
C26 C27 1.397(4)
C27 C28 1.391(4)
C27 C35 1.512(4)
C28 H28 0.9500
C28 C29 1.391(3)
C30 H30A 0.9800
C30 H30B 0.9800
C30 H30C 0.9800
C31 H31A 0.9900
C31 H31B 0.9900
C31 C32 1.510(4)
C32 H32A 0.9900
C32 H32B 0.9900
C32 C33 1.507(5)
C33 H33 0.9500
C33 C34 1.241(5)
C34 H34A 0.9500
C34 H34B 0.9500
C35 H35A 0.9900
C35 H35B 0.9900
C35 C36 1.514(4)
C36 C37 1.385(4)
C36 C41 1.402(4)
C37 H37 0.9500
C37 C38 1.392(4)
C38 C39 1.390(4)
C39 C40 1.396(4)
C39 C47 1.513(4)
C40 H40 0.9500
C40 C41 1.386(4)
C42 H42A 0.9800
C42 H42B 0.9800
C42 H42C 0.9800
C47 H47A 0.9900
C47 H47B 0.9900
C47 C48 1.515(4)
C48 C49 1.392(4)
C48 C53 1.394(4)
C49 H49 0.9500
C49 C50 1.386(4)
C50 C51 1.395(4)
C51 C52 1.389(4)
C51 C59 1.522(4)
C52 H52 0.9500
C52 C53 1.396(4)
C54 H54A 0.9800
C54 H54B 0.9800
C54 H54C 0.9800
C55 H55A 0.9900
C55 H55B 0.9900
C55 C56 1.508(4)
C56 H56A 0.9900
C56 H56B 0.9900
C56 C57 1.535(5)
C57 H57 0.9500
C57 C58 1.265(5)
C58 H58A 0.9500
C58 H58B 0.9500
C59 H59A 0.9900
C59 H59B 0.9900
C43 H43A 0.9900
C43 H43B 0.9900
C43 C44 1.36(2)
C44 H44A 0.9900
C44 H44B 0.9900
C44 C45 1.460(12)
C45 H45 0.9500
C45 C46 1.313(17)
C46 H46A 0.9500
C46 H46B 0.9500
C43' H43C 0.9900
C43' H43D 0.9900
C43' C44' 1.73(2)
C44' H44C 0.9900
C44' H44D 0.9900
C44' C45' 1.467(13)
C45' H45' 0.9500
C45' C46' 1.270(14)
C46' H46C 0.9500
C46' H46D 0.9500
C60 H60A 0.9800
C60 H60B 0.9800
C60 H60C 0.9800
C60 C61 1.493(15)
C61 H61A 0.9900
C61 H61B 0.9900
C61 C62 1.451(19)
C62 H62A 0.9900
C62 H62B 0.9900
C62 C63 1.517(18)
C63 H63A 0.9900
C63 H63B 0.9900
C63 C64 1.527(17)
C64 H64A 0.9900
C64 H64B 0.9900
C64 C65 1.511(19)
C65 H65A 0.9800
C65 H65B 0.9800
C65 H65C 0.9800
C60' H60D 0.9800
C60' H60E 0.9800
C60' H60F 0.9800
C60' C61' 1.51(2)
C61' H61C 0.9900
C61' H61D 0.9900
C61' C62' 1.432(19)
C62' H62C 0.9900
C62' H62D 0.9900
C62' C63' 1.393(16)
C63' H63C 0.9900
C63' H63D 0.9900
C63' C64' 1.43(2)
C64' H64C 0.9900
C64' H64D 0.9900
C64' C65' 1.40(2)
C65' H65D 0.9800
C65' H65E 0.9800
C65' H65F 0.9800

loop_
_geom_torsion_atom_site_label_1
_geom_torsion_atom_site_label_2
_geom_torsion_atom_site_label_3
_geom_torsion_atom_site_label_4
_geom_torsion
O1 C1 C2 C3 -176.9(2)
O1 C1 C2 C12 6.2(3)
O1 C1 C6 C5 178.4(2)
O2 C15 C16 C17 179.2(2)
O2 C15 C16 C23 -1.1(3)
O3 C26 C27 C28 -178.8(2)
O3 C26 C27 C35 3.5(3)
O4 C38 C39 C40 -179.1(2)
O4 C38 C39 C47 3.1(3)
O5 C50 C51 C52 -178.7(2)
O5 C50 C51 C59 1.3(3)
O6 C4 C5 C6 -178.7(2)
O6 C4 C5 C59 3.2(3)
O6 C8 C9 C10 -175.4(3)
O7 C00C C13 C12 1.4(3)
O7 C00C C13 C14 179.1(2)
O7 C00C C17 C16 -178.2(2)
O7 C19 C20 C21 -177.8(2)
O8 C31 C32 C33 173.9(3)
O9 C43 C44 C45 66.1(14)
O9 C43' C44' C45' -63.7(14)
O10 C55 C56 C57 -63.2(3)
C00C O7 C19 C20 172.5(2)
C00C C13 C14 C15 -1.0(4)
C1 C2 C3 C4 -1.4(4)
C1 C2 C12 C13 84.6(3)
C2 C1 C6 C5 -1.2(4)
C2 C3 C4 O6 -179.7(2)
C2 C3 C4 C5 -1.4(4)
C2 C12 C13 C00C 89.9(3)
C2 C12 C13 C14 -87.8(3)
C3 C2 C12 C13 -92.2(3)
C3 C4 C5 C6 3.0(4)
C3 C4 C5 C59 -175.2(2)
C4 O6 C8 C9 -176.2(2)
C4 C5 C6 C1 -1.7(4)
C4 C5 C59 C51 87.5(3)
C6 C1 C2 C3 2.8(3)
C6 C1 C2 C12 -174.1(2)
C6 C5 C59 C51 -90.6(3)
C7 O1 C1 C2 -172.5(3)
C7 O1 C1 C6 7.8(4)
C8 O6 C4 C3 -15.1(4)
C8 O6 C4 C5 166.6(2)
C8 C9 C10 C11 -121.8(5)
C12 C2 C3 C4 175.4(2)
C12 C13 C14 C15 176.7(2)
C13 C00C C17 C16 2.4(4)
C13 C14 C15 O2 -178.2(2)
C13 C14 C15 C16 2.6(4)
C14 C15 C16 C17 -1.6(4)
C14 C15 C16 C23 178.1(2)
C15 C16 C17 C00C -0.9(4)
C15 C16 C23 C24 95.4(3)
C16 C23 C24 C25 -90.1(3)
C16 C23 C24 C29 88.8(3)
C17 C00C C13 C12 -179.2(2)
C17 C00C C13 C14 -1.4(3)
C17 C16 C23 C24 -84.9(3)
C18 O2 C15 C14 5.0(4)
C18 O2 C15 C16 -175.8(3)
C19 O7 C00C C13 -168.0(2)
C19 O7 C00C C17 12.5(3)
C19 C20 C21 C22 130.1(4)
C23 C16 C17 C00C 179.4(2)
C23 C24 C25 C26 177.7(2)
C23 C24 C29 O8 2.4(3)
C23 C24 C29 C28 -177.8(2)
C24 C25 C26 O3 179.8(2)
C24 C25 C26 C27 0.4(4)
C25 C24 C29 O8 -178.7(2)
C25 C24 C29 C28 1.1(4)
C25 C26 C27 C28 0.7(3)
C25 C26 C27 C35 -177.1(2)
C26 C27 C28 C29 -0.9(3)
C26 C27 C35 C36 83.5(3)
C27 C28 C29 O8 179.7(2)
C27 C28 C29 C24 0.0(4)
C27 C35 C36 C37 -88.7(3)
C27 C35 C36 C41 89.0(3)
C28 C27 C35 C36 -94.3(3)
C29 O8 C31 C32 -177.7(2)
C29 C24 C25 C26 -1.3(3)
C30 O3 C26 C25 4.6(4)
C30 O3 C26 C27 -176.0(2)
C31 O8 C29 C24 179.3(2)
C31 O8 C29 C28 -0.5(3)
C31 C32 C33 C34 110.3(4)
C35 C27 C28 C29 176.9(2)
C35 C36 C37 C38 176.0(2)
C35 C36 C41 O9 3.5(3)
C35 C36 C41 C40 -175.8(2)
C36 C37 C38 O4 -179.3(2)
C36 C37 C38 C39 -0.1(4)
C37 C36 C41 O9 -178.8(2)
C37 C36 C41 C40 1.9(4)
C37 C38 C39 C40 1.6(3)
C37 C38 C39 C47 -176.2(2)
C38 C39 C40 C41 -1.3(4)
C38 C39 C47 C48 91.6(3)
C39 C40 C41 O9 -179.7(2)
C39 C40 C41 C36 -0.4(4)
C39 C47 C48 C49 -84.2(3)
C39 C47 C48 C53 95.8(3)
C40 C39 C47 C48 -86.1(3)
C41 O9 C43 C44 176.4(9)
C41 O9 C43' C44' -155.2(7)
C41 C36 C37 C38 -1.7(4)
C42 O4 C38 C37 -2.5(4)
C42 O4 C38 C39 178.2(2)
C47 C39 C40 C41 176.5(2)
C47 C48 C49 C50 179.7(2)
C47 C48 C53 O10 0.6(4)
C47 C48 C53 C52 -179.2(2)
C48 C49 C50 O5 178.9(2)
C48 C49 C50 C51 -0.4(4)
C49 C48 C53 O10 -179.4(2)
C49 C48 C53 C52 0.8(4)
C49 C50 C51 C52 0.6(4)
C49 C50 C51 C59 -179.3(2)
C50 C51 C52 C53 -0.2(4)
C50 C51 C59 C5 87.9(3)
C51 C52 C53 O10 179.7(2)
C51 C52 C53 C48 -0.5(4)
C52 C51 C59 C5 -92.1(3)
C53 O10 C55 C56 -170.8(2)
C53 C48 C49 C50 -0.3(4)
C54 O5 C50 C49 -13.5(4)
C54 O5 C50 C51 165.9(3)
C55 O10 C53 C48 158.1(2)
C55 O10 C53 C52 -22.0(4)
C55 C56 C57 C58 135.6(4)
C59 C5 C6 C1 176.5(2)
C59 C51 C52 C53 179.8(2)
C43 O9 C41 C36 174.1(9)
C43 O9 C41 C40 -6.6(9)
C43 C44 C45 C46 -131.2(11)
C43' O9 C41 C36 175.7(8)
C43' O9 C41 C40 -5.0(9)
C43' C44' C45' C46' 131.7(13)
C60 C61 C62 C63 -175.6(14)
C61 C62 C63 C64 166.3(14)
C62 C63 C64 C65 172.7(16)
C60' C61' C62' C63' -177(3)
C61' C62' C63' C64' 169(2)
C62' C63' C64' C65' 140(3)
